data_4065289
loop_
_publ_author_name
'Naziruddin, Abbas Raja'
'Hepp, Alexander'
'Pape, Tania'
'Hahn, F. Ekkehardt'

_publ_section_title
;
 Synthesis of Rhodium(I) Complexes Bearing Bidentate NH,NR-NHC/Phosphine
 Ligands
;
_journal_issue 21
_journal_name_full Organometallics
_journal_page_first 5859
_journal_paper_doi 10.1021/om200689r
_journal_volume 30
_journal_year 2011
_chemical_formula_sum 'C38 H68 Cl3 N2 O P2 Rh'
_chemical_formula_weight 840.14
_chemical_name_systematic
; 
 ? 
;
_space_group_IT_number 15
_symmetry_cell_setting monoclinic
_symmetry_space_group_name_Hall '-C 2yc'
_symmetry_space_group_name_H-M 'C 1 2/c 1'
_atom_sites_solution_hydrogens geom
_atom_sites_solution_primary direct
_atom_sites_solution_secondary difmap
_audit_creation_method SHELXL-97
_cell_angle_alpha 90.00
_cell_angle_beta 122.925(2)
_cell_angle_gamma 90.00
_cell_formula_units_Z 8
_cell_length_a 30.542(5)
_cell_length_b 14.614(2)
_cell_length_c 23.612(6)
_cell_measurement_reflns_used 900
_cell_measurement_temperature 153(2)
_cell_measurement_theta_max 22.5
_cell_measurement_theta_min 1
_cell_volume 8846(3)
_computing_cell_refinement 'APEX2(Bruker AXS, 2007)'
_computing_data_collection 'APEX2(Bruker AXS, 2007)'
_computing_data_reduction 'SAINT,SADABS (Bruker AXS, 2007 )'
_computing_molecular_graphics
;
ORTEP3,L.J. Farrugia, J. Appl. Cryst. (1997) 30, 565
;
_computing_structure_refinement
;
SHELXL-97, G. M. Sheldrick, Acta Cryst. (2008) A64, 112-122
;
_computing_structure_solution
;
SHELXS-97 , G. M. Sheldrick, Acta Cryst. (2008) A64, 112-122
;
_diffrn_ambient_temperature 153(2)
_diffrn_detector_area_resol_mean 80
_diffrn_measured_fraction_theta_full 0.999
_diffrn_measured_fraction_theta_max 0.999
_diffrn_measurement_device_type 'CCD area detector'
_diffrn_measurement_method 'Omega and Phi scans'
_diffrn_radiation_monochromator graphite
_diffrn_radiation_source 'rotating anode'
_diffrn_radiation_type MoK\a
_diffrn_radiation_wavelength 0.71073
_diffrn_reflns_av_R_equivalents 0.0236
_diffrn_reflns_av_sigmaI/netI 0.0216
_diffrn_reflns_limit_h_max 42
_diffrn_reflns_limit_h_min -42
_diffrn_reflns_limit_k_max 20
_diffrn_reflns_limit_k_min -20
_diffrn_reflns_limit_l_max 33
_diffrn_reflns_limit_l_min -33
_diffrn_reflns_number 50917
_diffrn_reflns_theta_full 30.00
_diffrn_reflns_theta_max 30.00
_diffrn_reflns_theta_min 1.59
_exptl_absorpt_coefficient_mu 0.669
_exptl_absorpt_correction_T_max 0.9547
_exptl_absorpt_correction_T_min 0.8723
_exptl_absorpt_correction_type multi-scan
_exptl_absorpt_process_details
; 
 Corrections were done with the SADABS program, utilizing the none merged
 raw data obtained from the integration process. Integration and final cell
 refinement were done with SAINT.

 SADABS reports ratio of Tmin/Tmax = 0.847163  

;
_exptl_crystal_colour yellow-orange
_exptl_crystal_density_diffrn 1.262
_exptl_crystal_density_method 'not measured'
_exptl_crystal_description 'lustrous rhombus'
_exptl_crystal_F_000 3552
_exptl_crystal_size_max 0.21
_exptl_crystal_size_mid 0.16
_exptl_crystal_size_min 0.07
_refine_diff_density_max 3.051
_refine_diff_density_min -0.673
_refine_diff_density_rms 0.150
_refine_ls_extinction_method none
_refine_ls_goodness_of_fit_ref 1.098
_refine_ls_hydrogen_treatment noref
_refine_ls_matrix_type full
_refine_ls_number_parameters 450
_refine_ls_number_reflns 12898
_refine_ls_number_restraints 0
_refine_ls_restrained_S_all 1.098
_refine_ls_R_factor_all 0.0630
_refine_ls_R_factor_gt 0.0513
_refine_ls_shift/su_max 0.002
_refine_ls_shift/su_mean 0.000
_refine_ls_structure_factor_coef Fsqd
_refine_ls_weighting_details 'calc w=1/[\s^2^(Fo^2^)+(0.1036P)^2^+27.5336P] where P=(Fo^2^+2Fc^2^)/3'
_refine_ls_weighting_scheme calc
_refine_ls_wR_factor_gt 0.1642
_refine_ls_wR_factor_ref 0.1785
_reflns_number_gt 10631
_reflns_number_total 12898
_reflns_threshold_expression >2sigma(I)
_cod_data_source_file om200689r_si_001.cif
_cod_data_source_block sad_complex_9
_cod_original_sg_symbol_H-M C2/c
_cod_database_code 4065289

loop_
_symmetry_equiv_pos_as_xyz
'x, y, z'
'-x, y, -z+1/2'
'x+1/2, y+1/2, z'
'-x+1/2, y+1/2, -z+1/2'
'-x, -y, -z'
'x, -y, z-1/2'
'-x+1/2, -y+1/2, -z'
'x+1/2, -y+1/2, z-1/2'

loop_
_atom_site_label
_atom_site_type_symbol
_atom_site_fract_x
_atom_site_fract_y
_atom_site_fract_z
_atom_site_U_iso_or_equiv
_atom_site_adp_type
_atom_site_occupancy
_atom_site_symmetry_multiplicity
_atom_site_calc_flag
_atom_site_refinement_flags
Rh1 Rh 0.160276(8) 0.134801(15) 0.193466(11) 0.02262(8) Uani 1 1 d .
P1 P 0.19818(3) 0.19627(5) 0.13837(4) 0.02495(15) Uani 1 1 d .
P2 P 0.13809(3) 0.09695(5) 0.27029(4) 0.02357(15) Uani 1 1 d .
Cl1 Cl 0.20080(3) -0.01457(5) 0.21374(4) 0.03411(17) Uani 1 1 d .
C1 C 0.11869(11) 0.2441(2) 0.16706(15) 0.0251(5) Uani 1 1 d .
N1 N 0.13489(10) 0.33305(17) 0.17436(13) 0.0268(5) Uani 1 1 d .
N2 N 0.06509(10) 0.25059(18) 0.13276(14) 0.0274(5) Uani 1 1 d .
H2N H 0.0452(15) 0.198(3) 0.1196(19) 0.027(9) Uiso 1 1 d .
C2 C 0.09289(12) 0.3941(2) 0.14402(15) 0.0268(6) Uani 1 1 d .
C3 C 0.04802(12) 0.3406(2) 0.11685(15) 0.0262(5) Uani 1 1 d .
C4 C -0.00129(12) 0.3805(2) 0.08168(16) 0.0290(6) Uani 1 1 d .
H4 H -0.0319 0.3440 0.0622 0.035 Uiso 1 1 calc R
C5 C -0.00449(13) 0.4760(2) 0.07580(16) 0.0305(6) Uani 1 1 d .
C6 C 0.04085(14) 0.5295(2) 0.10456(16) 0.0319(6) Uani 1 1 d .
C7 C 0.09001(13) 0.4887(2) 0.13889(17) 0.0317(6) Uani 1 1 d .
H7 H 0.1208 0.5248 0.1583 0.038 Uiso 1 1 calc R
C8 C -0.05794(14) 0.5200(3) 0.0362(2) 0.0401(8) Uani 1 1 d .
H8A H -0.0634 0.5563 0.0667 0.060 Uiso 1 1 calc R
H8B H -0.0847 0.4723 0.0150 0.060 Uiso 1 1 calc R
H8C H -0.0603 0.5599 0.0013 0.060 Uiso 1 1 calc R
C9 C 0.03688(18) 0.6329(2) 0.0982(2) 0.0447(9) Uani 1 1 d .
H9A H 0.0719 0.6596 0.1242 0.067 Uiso 1 1 calc R
H9B H 0.0162 0.6558 0.1155 0.067 Uiso 1 1 calc R
H9C H 0.0199 0.6501 0.0506 0.067 Uiso 1 1 calc R
C10 C 0.18902(12) 0.3557(2) 0.19956(17) 0.0302(6) Uani 1 1 d .
H10A H 0.2123 0.3263 0.2440 0.036 Uiso 1 1 calc R
H10B H 0.1940 0.4227 0.2056 0.036 Uiso 1 1 calc R
C11 C 0.20319(13) 0.3227(2) 0.15007(18) 0.0323(6) Uani 1 1 d .
H11A H 0.2393 0.3419 0.1667 0.039 Uiso 1 1 calc R
H11B H 0.1797 0.3524 0.1058 0.039 Uiso 1 1 calc R
C12 C 0.15662(13) 0.1825(2) 0.04377(16) 0.0310(6) Uani 1 1 d .
C13 C 0.10312(15) 0.2242(4) 0.02001(19) 0.0495(10) Uani 1 1 d .
H13A H 0.0808 0.2215 -0.0293 0.074 Uiso 1 1 calc R
H13B H 0.1076 0.2881 0.0347 0.074 Uiso 1 1 calc R
H13C H 0.0869 0.1896 0.0394 0.074 Uiso 1 1 calc R
C14 C 0.14863(16) 0.0804(3) 0.0280(2) 0.0447(9) Uani 1 1 d .
H14A H 0.1254 0.0716 -0.0208 0.067 Uiso 1 1 calc R
H14B H 0.1330 0.0526 0.0507 0.067 Uiso 1 1 calc R
H14C H 0.1824 0.0514 0.0440 0.067 Uiso 1 1 calc R
C15 C 0.17694(18) 0.2278(3) 0.0039(2) 0.0496(10) Uani 1 1 d .
H15A H 0.2096 0.1983 0.0153 0.074 Uiso 1 1 calc R
H15B H 0.1833 0.2929 0.0155 0.074 Uiso 1 1 calc R
H15C H 0.1510 0.2212 -0.0445 0.074 Uiso 1 1 calc R
C16 C 0.26915(12) 0.1669(3) 0.17199(17) 0.0326(6) Uani 1 1 d .
C17 C 0.29763(14) 0.1809(4) 0.24830(19) 0.0471(10) Uani 1 1 d .
H17A H 0.2809 0.1438 0.2660 0.071 Uiso 1 1 calc R
H17B H 0.2960 0.2457 0.2579 0.071 Uiso 1 1 calc R
H17C H 0.3342 0.1623 0.2699 0.071 Uiso 1 1 calc R
C18 C 0.27630(15) 0.0668(3) 0.1588(2) 0.0421(8) Uani 1 1 d .
H18A H 0.2619 0.0583 0.1106 0.063 Uiso 1 1 calc R
H18B H 0.2580 0.0267 0.1726 0.063 Uiso 1 1 calc R
H18C H 0.3135 0.0516 0.1849 0.063 Uiso 1 1 calc R
C19 C 0.29517(15) 0.2267(3) 0.1447(2) 0.0486(10) Uani 1 1 d .
H19A H 0.3323 0.2111 0.1681 0.073 Uiso 1 1 calc R
H19B H 0.2915 0.2914 0.1525 0.073 Uiso 1 1 calc R
H19C H 0.2783 0.2159 0.0962 0.073 Uiso 1 1 calc R
C20 C 0.19705(11) 0.0503(2) 0.34708(15) 0.0270(6) Uani 1 1 d .
H20 H 0.2051 -0.0073 0.3316 0.032 Uiso 1 1 calc R
C21 C 0.24541(12) 0.1109(2) 0.37242(17) 0.0329(6) Uani 1 1 d .
H21A H 0.2481 0.1282 0.3339 0.040 Uiso 1 1 calc R
H21B H 0.2416 0.1677 0.3921 0.040 Uiso 1 1 calc R
C22 C 0.29499(13) 0.0616(3) 0.42523(19) 0.0389(7) Uani 1 1 d .
H22A H 0.3008 0.0083 0.4042 0.047 Uiso 1 1 calc R
H22B H 0.3251 0.1034 0.4421 0.047 Uiso 1 1 calc R
C23 C 0.29173(16) 0.0295(3) 0.48370(19) 0.0495(10) Uani 1 1 d .
H23A H 0.2903 0.0832 0.5082 0.059 Uiso 1 1 calc R
H23B H 0.3234 -0.0062 0.5154 0.059 Uiso 1 1 calc R
C24 C 0.24319(17) -0.0300(3) 0.4588(2) 0.0497(10) Uani 1 1 d .
H24A H 0.2464 -0.0868 0.4384 0.060 Uiso 1 1 calc R
H24B H 0.2409 -0.0475 0.4976 0.060 Uiso 1 1 calc R
C25 C 0.19332(14) 0.0206(3) 0.40645(17) 0.0389(8) Uani 1 1 d .
H25A H 0.1628 -0.0200 0.3901 0.047 Uiso 1 1 calc R
H25B H 0.1885 0.0751 0.4275 0.047 Uiso 1 1 calc R
C26 C 0.08832(12) 0.0068(2) 0.24704(15) 0.0277(6) Uani 1 1 d .
H26 H 0.0803 0.0054 0.2828 0.033 Uiso 1 1 calc R
C27 C 0.03791(12) 0.0317(2) 0.18026(18) 0.0347(7) Uani 1 1 d .
H27A H 0.0452 0.0362 0.1443 0.042 Uiso 1 1 calc R
H27B H 0.0257 0.0923 0.1848 0.042 Uiso 1 1 calc R
C28 C -0.00532(14) -0.0394(3) 0.1597(2) 0.0434(8) Uani 1 1 d .
H28A H -0.0164 -0.0371 0.1921 0.052 Uiso 1 1 calc R
H28B H -0.0359 -0.0237 0.1145 0.052 Uiso 1 1 calc R
C29 C 0.01259(17) -0.1361(3) 0.1581(2) 0.0466(9) Uani 1 1 d .
H29A H -0.0149 -0.1802 0.1497 0.056 Uiso 1 1 calc R
H29B H 0.0182 -0.1413 0.1207 0.056 Uiso 1 1 calc R
C30 C 0.06292(16) -0.1595(3) 0.2243(2) 0.0439(9) Uani 1 1 d .
H30A H 0.0749 -0.2209 0.2208 0.053 Uiso 1 1 calc R
H30B H 0.0563 -0.1614 0.2609 0.053 Uiso 1 1 calc R
C31 C 0.10556(14) -0.0894(2) 0.24194(19) 0.0368(7) Uani 1 1 d .
H31A H 0.1139 -0.0902 0.2068 0.044 Uiso 1 1 calc R
H31B H 0.1376 -0.1061 0.2855 0.044 Uiso 1 1 calc R
C32 C 0.11149(12) 0.1928(2) 0.29546(17) 0.0293(6) Uani 1 1 d .
H32 H 0.0825 0.2195 0.2521 0.035 Uiso 1 1 calc R
C33 C 0.08704(16) 0.1701(3) 0.3357(2) 0.0429(9) Uani 1 1 d .
H33A H 0.1142 0.1452 0.3804 0.052 Uiso 1 1 calc R
H33B H 0.0599 0.1225 0.3116 0.052 Uiso 1 1 calc R
C34 C 0.06244(16) 0.2555(3) 0.3455(2) 0.0502(10) Uani 1 1 d .
H34A H 0.0318 0.2743 0.3013 0.060 Uiso 1 1 calc R
H34B H 0.0501 0.2399 0.3753 0.060 Uiso 1 1 calc R
C35 C 0.10033(17) 0.3353(3) 0.3760(2) 0.0439(9) Uani 1 1 d .
H35A H 0.1281 0.3205 0.4231 0.053 Uiso 1 1 calc R
H35B H 0.0816 0.3901 0.3767 0.053 Uiso 1 1 calc R
C36 C 0.12496(18) 0.3566(2) 0.3361(2) 0.0413(8) Uani 1 1 d .
H36A H 0.1512 0.4057 0.3590 0.050 Uiso 1 1 calc R
H36B H 0.0978 0.3784 0.2905 0.050 Uiso 1 1 calc R
C37 C 0.15115(13) 0.2707(2) 0.33036(17) 0.0319(6) Uani 1 1 d .
H37A H 0.1794 0.2507 0.3760 0.038 Uiso 1 1 calc R
H37B H 0.1669 0.2852 0.3042 0.038 Uiso 1 1 calc R
C41 C 0.1806(5) 0.8210(6) 0.0948(6) 0.068(3) Uani 0.50 1 d P
Cl2 Cl 0.20406(14) 0.84046(16) 0.04461(13) 0.0692(8) Uani 0.50 1 d P
Cl3 Cl 0.12376(17) 0.7816(4) 0.0525(3) 0.133(2) Uani 0.50 1 d P
Cl4 Cl 0.94274(16) 0.5978(2) 0.20298(18) 0.1603(13) Uani 1 1 d .
C42 C 1.0000 0.5294(8) 0.2500 0.148(7) Uani 1 2 d S
O1 O 0.0266(2) 0.9081(4) 0.00201(17) 0.111(2) Uani 1 1 d .

loop_
_atom_site_aniso_label
_atom_site_aniso_U_11
_atom_site_aniso_U_22
_atom_site_aniso_U_33
_atom_site_aniso_U_23
_atom_site_aniso_U_13
_atom_site_aniso_U_12
Rh1 0.02082(12) 0.02086(12) 0.02380(12) 0.00125(7) 0.01058(9) 0.00256(7)
P1 0.0213(3) 0.0255(4) 0.0251(3) 0.0016(3) 0.0107(3) 0.0005(3)
P2 0.0213(3) 0.0235(3) 0.0237(3) -0.0039(3) 0.0107(3) -0.0021(3)
Cl1 0.0415(4) 0.0287(4) 0.0390(4) 0.0066(3) 0.0264(4) 0.0123(3)
C1 0.0212(12) 0.0234(13) 0.0268(13) -0.0002(10) 0.0105(11) 0.0004(10)
N1 0.0215(11) 0.0208(11) 0.0314(12) -0.0007(9) 0.0100(10) 0.0012(9)
N2 0.0219(11) 0.0211(11) 0.0352(13) 0.0020(10) 0.0129(10) 0.0022(9)
C2 0.0249(13) 0.0229(13) 0.0279(14) 0.0000(11) 0.0113(11) 0.0027(10)
C3 0.0258(13) 0.0222(13) 0.0289(14) 0.0010(11) 0.0139(12) 0.0023(10)
C4 0.0255(14) 0.0291(14) 0.0310(15) 0.0043(11) 0.0145(12) 0.0045(11)
C5 0.0318(15) 0.0292(15) 0.0310(15) 0.0061(12) 0.0175(13) 0.0098(12)
C6 0.0390(17) 0.0235(14) 0.0300(15) 0.0024(11) 0.0167(13) 0.0077(12)
C7 0.0327(15) 0.0238(14) 0.0323(15) -0.0010(11) 0.0137(13) 0.0002(11)
C8 0.0358(17) 0.0379(18) 0.0444(19) 0.0114(15) 0.0204(15) 0.0170(14)
C9 0.054(2) 0.0210(15) 0.051(2) 0.0028(14) 0.0233(19) 0.0070(14)
C10 0.0231(13) 0.0264(14) 0.0323(15) -0.0036(11) 0.0094(12) -0.0032(11)
C11 0.0303(15) 0.0258(14) 0.0381(17) 0.0022(12) 0.0168(13) -0.0026(11)
C12 0.0289(14) 0.0356(16) 0.0243(13) 0.0006(12) 0.0118(12) 0.0001(12)
C13 0.0321(18) 0.073(3) 0.0280(17) 0.0016(17) 0.0063(14) 0.0143(18)
C14 0.043(2) 0.042(2) 0.0361(18) -0.0086(15) 0.0131(16) -0.0098(16)
C15 0.059(2) 0.057(2) 0.0345(18) 0.0003(17) 0.0263(18) -0.013(2)
C16 0.0216(13) 0.0386(17) 0.0354(16) 0.0019(13) 0.0139(12) 0.0022(12)
C17 0.0234(15) 0.072(3) 0.0336(18) -0.0033(18) 0.0073(14) 0.0040(16)
C18 0.0340(17) 0.043(2) 0.052(2) 0.0020(16) 0.0251(17) 0.0087(15)
C19 0.0325(18) 0.056(2) 0.062(3) 0.011(2) 0.0288(18) 0.0001(16)
C20 0.0242(13) 0.0300(14) 0.0231(13) -0.0015(11) 0.0104(11) -0.0021(11)
C21 0.0249(14) 0.0331(16) 0.0332(16) -0.0009(13) 0.0108(12) -0.0024(12)
C22 0.0262(15) 0.0414(19) 0.0373(17) -0.0011(14) 0.0096(13) -0.0003(13)
C23 0.0359(19) 0.062(3) 0.0303(17) 0.0029(17) 0.0046(15) -0.0020(18)
C24 0.046(2) 0.062(3) 0.0313(18) 0.0121(17) 0.0145(16) -0.0045(19)
C25 0.0346(17) 0.054(2) 0.0270(15) 0.0019(14) 0.0158(13) -0.0059(15)
C26 0.0252(13) 0.0272(14) 0.0275(14) -0.0054(11) 0.0122(11) -0.0055(11)
C27 0.0249(14) 0.0332(16) 0.0351(16) -0.0039(13) 0.0091(13) -0.0046(12)
C28 0.0286(16) 0.045(2) 0.0429(19) -0.0085(16) 0.0102(15) -0.0110(14)
C29 0.041(2) 0.041(2) 0.048(2) -0.0167(16) 0.0178(18) -0.0158(16)
C30 0.045(2) 0.0286(16) 0.050(2) -0.0095(15) 0.0207(18) -0.0102(15)
C31 0.0321(16) 0.0290(16) 0.0426(18) -0.0066(13) 0.0159(14) -0.0048(12)
C32 0.0261(13) 0.0277(14) 0.0330(15) -0.0073(12) 0.0154(12) -0.0021(11)
C33 0.0422(19) 0.0393(19) 0.061(2) -0.0204(17) 0.0372(19) -0.0129(15)
C34 0.0397(19) 0.055(2) 0.063(3) -0.027(2) 0.032(2) -0.0081(17)
C35 0.050(2) 0.0384(19) 0.050(2) -0.0148(17) 0.0312(19) -0.0015(16)
C36 0.055(2) 0.0295(16) 0.0409(19) -0.0077(14) 0.0266(18) 0.0004(15)
C37 0.0353(16) 0.0280(15) 0.0342(16) -0.0079(12) 0.0200(14) -0.0059(12)
C41 0.120(10) 0.029(4) 0.084(7) 0.003(4) 0.074(8) 0.006(5)
Cl2 0.116(2) 0.0394(10) 0.0553(13) 0.0194(10) 0.0488(15) 0.0223(13)
Cl3 0.081(2) 0.137(4) 0.143(4) -0.079(3) 0.036(3) -0.008(2)
Cl4 0.227(4) 0.1049(18) 0.170(3) -0.0124(19) 0.121(3) 0.034(2)
C42 0.172(14) 0.056(6) 0.123(10) 0.000 0.019(10) 0.000
O1 0.185(6) 0.111(4) 0.0258(16) -0.026(2) 0.050(3) -0.062(4)

loop_
_atom_type_symbol
_atom_type_description
_atom_type_scat_dispersion_real
_atom_type_scat_dispersion_imag
_atom_type_scat_source
C C 0.0033 0.0016 'International Tables Vol C Tables 4.2.6.8 and 6.1.1.4'
H H 0.0000 0.0000 'International Tables Vol C Tables 4.2.6.8 and 6.1.1.4'
N N 0.0061 0.0033 'International Tables Vol C Tables 4.2.6.8 and 6.1.1.4'
P P 0.1023 0.0942 'International Tables Vol C Tables 4.2.6.8 and 6.1.1.4'
Cl Cl 0.1484 0.1585 'International Tables Vol C Tables 4.2.6.8 and 6.1.1.4'
Rh Rh -1.1178 0.9187 'International Tables Vol C Tables 4.2.6.8 and 6.1.1.4'
O O 0.0106 0.0060 'International Tables Vol C Tables 4.2.6.8 and 6.1.1.4'

loop_
_geom_angle_atom_site_label_1
_geom_angle_atom_site_label_2
_geom_angle_atom_site_label_3
_geom_angle
_geom_angle_site_symmetry_3
C1 Rh1 P2 91.69(9) .
C1 Rh1 P1 86.56(9) .
P2 Rh1 P1 165.53(3) .
C1 Rh1 Cl1 171.34(9) .
P2 Rh1 Cl1 88.04(3) .
P1 Rh1 Cl1 95.83(3) .
C11 P1 C12 103.27(16) .
C11 P1 C16 100.28(15) .
C12 P1 C16 110.46(15) .
C11 P1 Rh1 108.90(11) .
C12 P1 Rh1 113.56(11) .
C16 P1 Rh1 118.39(11) .
C26 P2 C20 103.41(14) .
C26 P2 C32 101.45(14) .
C20 P2 C32 108.84(15) .
C26 P2 Rh1 118.56(10) .
C20 P2 Rh1 108.09(10) .
C32 P2 Rh1 115.54(11) .
N1 C1 N2 104.0(2) .
N1 C1 Rh1 128.2(2) .
N2 C1 Rh1 127.7(2) .
C1 N1 C2 111.9(2) .
C1 N1 C10 121.3(2) .
C2 N1 C10 125.8(3) .
C1 N2 C3 112.0(3) .
C7 C2 C3 121.3(3) .
C7 C2 N1 132.7(3) .
C3 C2 N1 106.0(3) .
N2 C3 C4 133.1(3) .
N2 C3 C2 106.0(3) .
C4 C3 C2 120.9(3) .
C3 C4 C5 118.1(3) .
C4 C5 C6 120.7(3) .
C4 C5 C8 118.6(3) .
C6 C5 C8 120.7(3) .
C7 C6 C5 120.7(3) .
C7 C6 C9 119.1(3) .
C5 C6 C9 120.2(3) .
C2 C7 C6 118.3(3) .
N1 C10 C11 110.2(3) .
C10 C11 P1 113.1(2) .
C14 C12 C15 109.7(3) .
C14 C12 C13 107.5(3) .
C15 C12 C13 108.1(3) .
C14 C12 P1 108.0(2) .
C15 C12 P1 116.4(3) .
C13 C12 P1 106.7(2) .
C17 C16 C18 108.3(3) .
C17 C16 C19 108.9(3) .
C18 C16 C19 107.1(3) .
C17 C16 P1 104.5(2) .
C18 C16 P1 112.6(2) .
C19 C16 P1 115.2(3) .
C25 C20 C21 109.9(3) .
C25 C20 P2 118.9(2) .
C21 C20 P2 112.7(2) .
C22 C21 C20 111.3(3) .
C23 C22 C21 111.4(3) .
C22 C23 C24 110.8(3) .
C25 C24 C23 111.4(4) .
C20 C25 C24 109.8(3) .
C31 C26 C27 109.5(3) .
C31 C26 P2 114.5(2) .
C27 C26 P2 109.8(2) .
C26 C27 C28 112.0(3) .
C29 C28 C27 112.1(3) .
C30 C29 C28 111.1(3) .
C29 C30 C31 111.4(3) .
C30 C31 C26 111.0(3) .
C33 C32 C37 109.7(3) .
C33 C32 P2 118.5(2) .
C37 C32 P2 111.9(2) .
C32 C33 C34 111.1(3) .
C35 C34 C33 112.7(3) .
C34 C35 C36 111.6(3) .
C35 C36 C37 110.2(3) .
C36 C37 C32 110.9(3) .
Cl3 C41 Cl2 110.8(7) .
Cl4 C42 Cl4 111.8(7) 2_755

loop_
_geom_bond_atom_site_label_1
_geom_bond_atom_site_label_2
_geom_bond_distance
_geom_bond_site_symmetry_2
Rh1 C1 1.922(3) .
Rh1 P2 2.3219(9) .
Rh1 P1 2.3402(9) .
Rh1 Cl1 2.4253(8) .
P1 C11 1.861(3) .
P1 C12 1.886(3) .
P1 C16 1.909(3) .
P2 C26 1.855(3) .
P2 C20 1.856(3) .
P2 C32 1.871(3) .
C1 N1 1.368(4) .
C1 N2 1.379(4) .
N1 C2 1.399(4) .
N1 C10 1.458(4) .
N2 C3 1.390(4) .
C2 C7 1.386(4) .
C2 C3 1.395(4) .
C3 C4 1.392(4) .
C4 C5 1.401(4) .
C5 C6 1.403(5) .
C5 C8 1.514(4) .
C6 C7 1.394(5) .
C6 C9 1.516(4) .
C10 C11 1.528(5) .
C12 C14 1.525(5) .
C12 C15 1.530(5) .
C12 C13 1.536(5) .
C16 C17 1.530(5) .
C16 C18 1.534(5) .
C16 C19 1.539(5) .
C20 C25 1.529(4) .
C20 C21 1.537(4) .
C21 C22 1.521(5) .
C22 C23 1.512(6) .
C23 C24 1.534(6) .
C24 C25 1.532(6) .
C26 C31 1.528(5) .
C26 C27 1.533(4) .
C27 C28 1.537(5) .
C28 C29 1.523(6) .
C29 C30 1.520(6) .
C30 C31 1.526(5) .
C32 C33 1.531(5) .
C32 C37 1.535(4) .
C33 C34 1.538(5) .
C34 C35 1.521(6) .
C35 C36 1.522(6) .
C36 C37 1.534(5) .
C41 Cl3 1.569(14) .
C41 Cl2 1.709(11) .
Cl4 C42 1.783(7) .
C42 Cl4 1.783(7) 2_755
